data_7108408
loop_
_publ_author_name
'Li Qu'
'Jingui Qin'

_publ_section_title
;
 A simple nickel bis(dithiolene) complex as an excellent n-type molecular
 semiconductor for field-effect transistors
;
_journal_name_full Chem.Commun.
_journal_page_first 9965
_journal_paper_doi 10.1039/c2cc33445c
_journal_volume 48
_journal_year 2012
_chemical_formula_sum 'C97 H88 Ag2 Au6 B4 F16 N12 O4 P6 S2'
_chemical_formula_weight 3480.51
_chemical_name_systematic
;
?
;
_space_group_IT_number 13
_symmetry_cell_setting monoclinic
_symmetry_space_group_name_Hall '-P 2yc'
_symmetry_space_group_name_H-M 'P 1 2/c 1'
_atom_sites_solution_hydrogens geom
_atom_sites_solution_primary direct
_atom_sites_solution_secondary difmap
_audit_creation_method SHELXL-97
_cell_angle_alpha 90.00
_cell_angle_beta 104.442(3)
_cell_angle_gamma 90.00
_cell_formula_units_Z 2
_cell_length_a 13.4471(3)
_cell_length_b 22.4381(7)
_cell_length_c 18.2824(5)
_cell_measurement_temperature 173(2)
_cell_volume 5342.0(3)
_computing_cell_refinement 'CrysAlis RED, Oxford Diffraction Ltd.'
_computing_data_collection 'CrysAlis CCD, Oxford Diffraction Ltd.'
_computing_data_reduction 'CrysAlis RED, Oxford Diffraction Ltd.'
_computing_structure_refinement 'SHELXL-97 (Sheldrick, 1997)'
_computing_structure_solution 'SHELXS-97 (Sheldrick, 1990)'
_diffrn_ambient_temperature 173(2)
_diffrn_measured_fraction_theta_full 0.998
_diffrn_measured_fraction_theta_max 0.878
_diffrn_measurement_device_type 'Oxford Gemini S Ultra'
_diffrn_radiation_monochromator graphite
_diffrn_radiation_source 'Enhance (Mo) X-ray Source'
_diffrn_radiation_type MoK\a
_diffrn_radiation_wavelength 0.71073
_diffrn_reflns_av_R_equivalents 0.0636
_diffrn_reflns_av_sigmaI/netI 0.0955
_diffrn_reflns_limit_h_max 16
_diffrn_reflns_limit_h_min -18
_diffrn_reflns_limit_k_max 31
_diffrn_reflns_limit_k_min -29
_diffrn_reflns_limit_l_max 25
_diffrn_reflns_limit_l_min -25
_diffrn_reflns_number 36309
_diffrn_reflns_theta_full 26.00
_diffrn_reflns_theta_max 30.74
_diffrn_reflns_theta_min 2.72
_exptl_absorpt_coefficient_mu 8.777
_exptl_absorpt_correction_T_max 0.2727
_exptl_absorpt_correction_T_min 0.2176
_exptl_absorpt_correction_type multi-scan
_exptl_absorpt_process_details
;
CrysAlis RED, Oxford Diffraction Ltd.,
Version 1.171.32.4 (release 27-04-2006 CrysAlis171 .NET)
(compiled Apr 27 2007,17:53:11)
Empirical absorption correction using spherical harmonics,
implemented in SCALE3 ABSPACK scaling algorithm.
;
_exptl_crystal_colour yellow
_exptl_crystal_density_diffrn 2.164
_exptl_crystal_density_method 'not measured'
_exptl_crystal_description block
_exptl_crystal_F_000 3280
_exptl_crystal_size_max 0.25
_exptl_crystal_size_mid 0.20
_exptl_crystal_size_min 0.20
_refine_diff_density_max 1.531
_refine_diff_density_min -1.599
_refine_diff_density_rms 0.225
_refine_ls_extinction_method none
_refine_ls_goodness_of_fit_ref 1.073
_refine_ls_hydrogen_treatment constr
_refine_ls_matrix_type full
_refine_ls_number_parameters 659
_refine_ls_number_reflns 14639
_refine_ls_number_restraints 42
_refine_ls_restrained_S_all 1.074
_refine_ls_R_factor_all 0.1141
_refine_ls_R_factor_gt 0.0667
_refine_ls_shift/su_max 0.002
_refine_ls_shift/su_mean 0.000
_refine_ls_structure_factor_coef Fsqd
_refine_ls_weighting_details 'calc w=1/[\s^2^(Fo^2^)+(0.0255P)^2^+11.5455P] where P=(Fo^2^+2Fc^2^)/3'
_refine_ls_weighting_scheme calc
_refine_ls_wR_factor_gt 0.0992
_refine_ls_wR_factor_ref 0.1133
_reflns_number_gt 9642
_reflns_number_total 14639
_reflns_threshold_expression >2sigma(I)
_cod_data_source_file c2cc33445c.txt
_cod_data_source_block 3b
_cod_original_sg_symbol_H-M P2/c
_cod_database_code 7108408

loop_
_symmetry_equiv_pos_as_xyz
'x, y, z'
'-x, y, -z+1/2'
'-x, -y, -z'
'x, -y, z-1/2'

loop_
_atom_site_label
_atom_site_type_symbol
_atom_site_fract_x
_atom_site_fract_y
_atom_site_fract_z
_atom_site_U_iso_or_equiv
_atom_site_adp_type
_atom_site_occupancy
_atom_site_symmetry_multiplicity
_atom_site_calc_flag
_atom_site_refinement_flags
_atom_site_disorder_assembly
_atom_site_disorder_group
Au1 Au 0.90474(3) 0.327311(16) 0.187582(18) 0.02230(9) Uani 1 1 d . . .
Au2 Au 0.70328(2) 0.253466(16) 0.157297(18) 0.02258(8) Uani 1 1 d . . .
Au3 Au 0.90586(3) 0.183493(17) 0.179500(19) 0.02646(10) Uani 1 1 d . . .
Ag1 Ag 0.82430(6) 0.26023(4) 0.04970(4) 0.03629(19) Uani 1 1 d . . .
P1 P 0.93860(19) 0.39959(12) 0.11070(14) 0.0290(6) Uani 1 1 d . . .
P2 P 0.56513(17) 0.25351(11) 0.05671(13) 0.0250(5) Uani 1 1 d . . .
P3 P 0.9379(2) 0.11066(13) 0.10280(15) 0.0321(6) Uani 1 1 d . . .
S1 S 0.85043(16) 0.25230(10) 0.25647(11) 0.0220(4) Uani 1 1 d . . .
N11 N 0.9521(6) 0.3136(4) 0.0109(5) 0.039(2) Uani 1 1 d . . .
N12 N 1.0651(6) 0.3950(4) 0.0152(5) 0.042(2) Uani 1 1 d . . .
N21 N 0.6762(6) 0.3083(4) -0.0274(4) 0.035(2) Uani 1 1 d . . .
N22 N 0.4998(7) 0.3369(4) -0.0521(5) 0.047(2) Uani 1 1 d . . .
N31 N 0.8168(6) 0.1690(4) -0.0165(5) 0.039(2) Uani 1 1 d . . .
N32 N 0.8442(7) 0.0669(4) -0.0337(5) 0.051(3) Uani 1 1 d . . .
C1S C 1.5404(12) 0.1615(7) 0.1938(9) 0.017(3) Uiso 0.50 1 d P . .
C111 C 0.9920(7) 0.3652(5) 0.0373(5) 0.032(2) Uani 1 1 d . . .
C112 C 1.1019(10) 0.3683(7) -0.0379(8) 0.062(4) Uani 1 1 d . . .
H11C H 1.1544 0.3876 -0.0554 0.074 Uiso 1 1 calc R . .
C113 C 1.0674(10) 0.3149(7) -0.0678(7) 0.064(4) Uani 1 1 d . . .
H11B H 1.0952 0.2962 -0.1048 0.077 Uiso 1 1 calc R . .
C114 C 0.9898(9) 0.2888(6) -0.0419(6) 0.051(3) Uani 1 1 d . . .
H11A H 0.9625 0.2518 -0.0627 0.061 Uiso 1 1 calc R . .
C121 C 1.0295(7) 0.4571(5) 0.1535(5) 0.032(2) Uani 1 1 d . . .
C122 C 1.1289(8) 0.4411(6) 0.1885(6) 0.048(3) Uani 1 1 d . . .
H12B H 1.1476 0.4003 0.1893 0.058 Uiso 1 1 calc R . .
C123 C 1.2003(9) 0.4812(6) 0.2216(6) 0.052(3) Uani 1 1 d . . .
H12D H 1.2681 0.4690 0.2459 0.062 Uiso 1 1 calc R . .
C124 C 1.1723(9) 0.5411(7) 0.2194(7) 0.065(4) Uani 1 1 d . . .
H12F H 1.2220 0.5703 0.2412 0.077 Uiso 1 1 calc R . .
C125 C 1.0733(10) 0.5580(6) 0.1859(7) 0.065(4) Uani 1 1 d . . .
H12E H 1.0534 0.5986 0.1857 0.078 Uiso 1 1 calc R . .
C126 C 1.0039(9) 0.5155(5) 0.1530(7) 0.051(3) Uani 1 1 d . . .
H12C H 0.9357 0.5272 0.1291 0.061 Uiso 1 1 calc R . .
C131 C 0.8229(7) 0.4387(4) 0.0612(5) 0.030(2) Uani 1 1 d . . .
C132 C 0.7370(8) 0.4381(5) 0.0897(6) 0.039(3) Uani 1 1 d . . .
H13A H 0.7366 0.4141 0.1325 0.047 Uiso 1 1 calc R . .
C133 C 0.6512(8) 0.4721(6) 0.0567(7) 0.050(3) Uani 1 1 d . . .
H13E H 0.5918 0.4709 0.0758 0.060 Uiso 1 1 calc R . .
C134 C 0.6537(9) 0.5069(6) -0.0033(7) 0.056(4) Uani 1 1 d . . .
H13C H 0.5960 0.5310 -0.0256 0.067 Uiso 1 1 calc R . .
C135 C 0.7387(8) 0.5079(5) -0.0326(6) 0.049(3) Uani 1 1 d . . .
H13D H 0.7388 0.5323 -0.0751 0.059 Uiso 1 1 calc R . .
C136 C 0.8234(8) 0.4738(5) -0.0007(6) 0.044(3) Uani 1 1 d . . .
H13B H 0.8819 0.4745 -0.0210 0.053 Uiso 1 1 calc R . .
C211 C 0.5827(7) 0.3066(4) -0.0154(5) 0.030(2) Uani 1 1 d . . .
C212 C 0.6093(9) 0.3794(6) -0.1226(6) 0.052(3) Uani 1 1 d . . .
H21C H 0.6183 0.4058 -0.1611 0.062 Uiso 1 1 calc R . .
C213 C 0.5172(10) 0.3733(6) -0.1050(7) 0.059(4) Uani 1 1 d . . .
H21A H 0.4614 0.3968 -0.1323 0.071 Uiso 1 1 calc R . .
C214 C 0.6881(9) 0.3454(5) -0.0818(6) 0.047(3) Uani 1 1 d . . .
H21B H 0.7536 0.3482 -0.0924 0.057 Uiso 1 1 calc R . .
C221 C 0.4462(7) 0.2755(4) 0.0785(5) 0.029(2) Uani 1 1 d . . .
C222 C 0.3595(7) 0.2419(5) 0.0558(6) 0.043(3) Uani 1 1 d . . .
H22B H 0.3598 0.2073 0.0259 0.052 Uiso 1 1 calc R . .
C223 C 0.2695(8) 0.2584(6) 0.0767(8) 0.065(4) Uani 1 1 d . . .
H22C H 0.2096 0.2343 0.0639 0.077 Uiso 1 1 calc R . .
C224 C 0.2712(11) 0.3105(7) 0.1161(7) 0.061(4) Uani 1 1 d . . .
H22F H 0.2100 0.3238 0.1280 0.074 Uiso 1 1 calc R . .
C225 C 0.3575(11) 0.3436(6) 0.1387(7) 0.056(3) Uani 1 1 d . . .
H22D H 0.3570 0.3790 0.1672 0.067 Uiso 1 1 calc R . .
C226 C 0.4457(9) 0.3257(5) 0.1203(6) 0.045(3) Uani 1 1 d . . .
H22E H 0.5068 0.3485 0.1366 0.054 Uiso 1 1 calc R . .
C231 C 0.5463(7) 0.1834(4) 0.0070(5) 0.028(2) Uani 1 1 d . . .
C232 C 0.5859(8) 0.1329(5) 0.0427(6) 0.039(3) Uani 1 1 d . . .
H23B H 0.6249 0.1344 0.0938 0.047 Uiso 1 1 calc R . .
C233 C 0.5697(9) 0.0783(5) 0.0049(7) 0.052(3) Uani 1 1 d . . .
H23C H 0.5984 0.0429 0.0301 0.062 Uiso 1 1 calc R . .
C234 C 0.5134(10) 0.0758(6) -0.0673(8) 0.061(4) Uani 1 1 d . . .
H23D H 0.5019 0.0386 -0.0928 0.074 Uiso 1 1 calc R . .
C235 C 0.4734(11) 0.1262(6) -0.1033(7) 0.065(4) Uani 1 1 d . . .
H23E H 0.4351 0.1240 -0.1544 0.077 Uiso 1 1 calc R . .
C236 C 0.4868(9) 0.1810(5) -0.0675(6) 0.051(3) Uani 1 1 d . . .
H23A H 0.4564 0.2159 -0.0929 0.062 Uiso 1 1 calc R . .
C311 C 0.8570(7) 0.1160(5) 0.0061(5) 0.035(3) Uani 1 1 d . . .
C312 C 0.7818(9) 0.0705(6) -0.1025(7) 0.059(4) Uani 1 1 d . . .
H31C H 0.7696 0.0353 -0.1323 0.071 Uiso 1 1 calc R . .
C313 C 0.7350(8) 0.1209(6) -0.1323(6) 0.051(3) Uani 1 1 d . . .
H31B H 0.6902 0.1216 -0.1816 0.061 Uiso 1 1 calc R . .
C314 C 0.7545(8) 0.1710(5) -0.0888(6) 0.044(3) Uani 1 1 d . . .
H31A H 0.7248 0.2078 -0.1086 0.053 Uiso 1 1 calc R . .
C321 C 1.0689(7) 0.1057(4) 0.0944(5) 0.027(2) Uani 1 1 d . . .
C322 C 1.1454(7) 0.1004(5) 0.1596(6) 0.039(3) Uani 1 1 d . . .
H32A H 1.1284 0.1004 0.2070 0.047 Uiso 1 1 calc R . .
C323 C 1.2464(8) 0.0953(5) 0.1570(6) 0.047(3) Uani 1 1 d . . .
H32C H 1.2990 0.0911 0.2023 0.057 Uiso 1 1 calc R . .
C324 C 1.2706(8) 0.0963(5) 0.0882(7) 0.043(3) Uani 1 1 d . . .
H32D H 1.3404 0.0935 0.0861 0.052 Uiso 1 1 calc R . .
C325 C 1.1971(9) 0.1011(7) 0.0246(7) 0.060(4) Uani 1 1 d . . .
H32F H 1.2146 0.1012 -0.0226 0.072 Uiso 1 1 calc R . .
C326 C 1.0941(8) 0.1059(7) 0.0265(7) 0.063(4) Uani 1 1 d . . .
H32E H 1.0420 0.1094 -0.0191 0.075 Uiso 1 1 calc R . .
C331 C 0.9041(8) 0.0394(5) 0.1332(5) 0.037(3) Uani 1 1 d . . .
C332 C 0.8115(8) 0.0331(6) 0.1570(6) 0.045(3) Uani 1 1 d . . .
H33B H 0.7690 0.0670 0.1562 0.054 Uiso 1 1 calc R . .
C333 C 0.7822(10) -0.0191(7) 0.1804(6) 0.057(4) Uani 1 1 d . . .
H33C H 0.7198 -0.0216 0.1957 0.068 Uiso 1 1 calc R . .
C334 C 0.8418(10) -0.0689(6) 0.1825(6) 0.054(3) Uani 1 1 d . . .
H33A H 0.8201 -0.1061 0.1980 0.065 Uiso 1 1 calc R . .
C335 C 0.9334(10) -0.0647(6) 0.1619(7) 0.054(3) Uani 1 1 d . . .
H33D H 0.9765 -0.0987 0.1653 0.064 Uiso 1 1 calc R . .
C336 C 0.9623(10) -0.0119(6) 0.1367(7) 0.052(3) Uani 1 1 d . . .
H33E H 1.0244 -0.0102 0.1209 0.063 Uiso 1 1 calc R . .
O1S O 1.5000 0.1926(9) 0.2500 0.123(6) Uiso 1 2 d S . .
O1W1 O 1.4558(16) 0.2392(10) -0.2706(14) 0.111(8) Uiso 0.50 1 d P . .
O1W2 O 1.0269(16) 0.1956(9) -0.3343(11) 0.081(6) Uiso 0.50 1 d P . .
O1W3 O 1.286(2) 0.3539(14) -0.1198(18) 0.157(11) Uiso 0.50 1 d P . .
B1 B 1.5000 0.0069(8) 0.2500 0.033(4) Uani 1 2 d S . .
B2 B 0.5000 0.4826(8) 0.2500 0.086(8) Uiso 1 2 d SD . .
B3 B 1.2277(15) 0.2949(9) -0.2292(11) 0.14(2) Uiso 0.480(13) 1 d PD A 1
B3' B 1.1736(14) 0.2380(8) -0.2629(10) 0.109(15) Uiso 0.520(13) 1 d PD A 2
F11 F 1.5070(6) 0.0436(3) 0.1900(4) 0.065(2) Uani 1 1 d . . .
F12 F 1.4148(5) -0.0271(3) 0.2301(4) 0.068(2) Uani 1 1 d . . .
F21 F 0.4357(11) 0.5284(6) 0.2609(8) 0.070(4) Uiso 0.50 1 d PD . .
F22 F 0.4240(11) 0.4854(8) 0.1857(7) 0.090(6) Uiso 0.50 1 d PD . .
F23 F 0.491(2) 0.4683(12) 0.1781(7) 0.145(9) Uiso 0.50 1 d PD . .
F24 F 0.5551(10) 0.4409(6) 0.2183(8) 0.058(4) Uiso 0.50 1 d PD . .
F31 F 1.195(2) 0.3377(11) -0.1882(14) 0.188(13) Uiso 0.480(13) 1 d PD A 1
F31' F 1.1002(13) 0.2000(8) -0.3008(10) 0.113(7) Uiso 0.520(13) 1 d PD A 2
F32 F 1.207(2) 0.2406(9) -0.2038(13) 0.151(10) Uiso 0.480(13) 1 d PD A 1
F32' F 1.135(2) 0.2681(13) -0.2118(15) 0.35(3) Uiso 0.520(13) 1 d PD A 2
F33 F 1.3296(15) 0.3014(14) -0.2220(16) 0.246(19) Uiso 0.480(13) 1 d PD A 1
F33' F 1.2602(15) 0.2086(11) -0.2285(13) 0.178(12) Uiso 0.520(13) 1 d PD A 2
F34 F 1.1771(19) 0.3013(12) -0.3029(10) 0.140(12) Uiso 0.480(13) 1 d PD A 1
F34' F 1.1980(16) 0.2774(9) -0.3121(11) 0.122(9) Uiso 0.520(13) 1 d PD A 2

loop_
_atom_site_aniso_label
_atom_site_aniso_U_11
_atom_site_aniso_U_22
_atom_site_aniso_U_33
_atom_site_aniso_U_23
_atom_site_aniso_U_13
_atom_site_aniso_U_12
Au1 0.0213(2) 0.02349(19) 0.01997(18) 0.00191(14) 0.00110(14) -0.00329(15)
Au2 0.02002(16) 0.02401(19) 0.02343(17) -0.00048(14) 0.00490(12) -0.00277(16)
Au3 0.0224(2) 0.0289(2) 0.0268(2) -0.00996(15) 0.00384(15) 0.00072(16)
Ag1 0.0337(4) 0.0471(5) 0.0288(4) -0.0069(3) 0.0091(3) -0.0097(4)
P1 0.0194(13) 0.0342(15) 0.0305(14) 0.0106(11) 0.0011(10) -0.0034(11)
P2 0.0213(11) 0.0236(13) 0.0286(12) -0.0029(10) 0.0037(9) -0.0039(11)
P3 0.0217(14) 0.0374(16) 0.0350(15) -0.0154(12) 0.0030(11) 0.0007(12)
S1 0.0237(10) 0.0242(12) 0.0182(10) -0.0005(9) 0.0053(8) -0.0002(11)
N11 0.023(5) 0.059(7) 0.037(5) 0.003(4) 0.011(4) -0.003(4)
N12 0.028(5) 0.049(6) 0.051(6) 0.025(5) 0.010(4) -0.002(4)
N21 0.038(5) 0.033(5) 0.035(5) -0.003(4) 0.011(4) -0.011(4)
N22 0.037(6) 0.058(7) 0.041(6) 0.022(5) 0.000(4) 0.003(5)
N31 0.025(5) 0.061(7) 0.030(5) -0.018(4) 0.005(4) -0.006(5)
N32 0.032(5) 0.053(7) 0.058(7) -0.032(5) -0.007(4) 0.013(5)
C111 0.022(5) 0.041(6) 0.033(6) 0.019(5) 0.009(4) -0.002(5)
C112 0.050(8) 0.082(11) 0.067(9) 0.040(8) 0.041(7) 0.017(8)
C113 0.054(9) 0.083(11) 0.066(9) 0.020(8) 0.036(7) 0.027(8)
C114 0.047(7) 0.073(9) 0.039(7) 0.003(6) 0.023(6) -0.003(7)
C121 0.017(5) 0.041(6) 0.036(6) 0.018(5) 0.001(4) -0.012(5)
C122 0.028(6) 0.059(8) 0.055(8) 0.026(6) 0.005(5) 0.000(6)
C123 0.035(7) 0.062(9) 0.053(8) 0.017(6) 0.002(5) -0.021(6)
C124 0.037(7) 0.086(11) 0.060(9) 0.012(7) -0.009(6) -0.045(7)
C125 0.064(9) 0.040(8) 0.077(10) 0.014(7) -0.007(7) -0.025(7)
C126 0.035(7) 0.040(7) 0.063(8) 0.022(6) -0.012(6) 0.000(6)
C131 0.018(5) 0.037(6) 0.031(5) 0.009(4) -0.001(4) -0.009(4)
C132 0.040(6) 0.040(7) 0.038(6) 0.015(5) 0.011(5) -0.001(5)
C133 0.014(5) 0.068(9) 0.065(8) 0.015(7) 0.004(5) 0.010(6)
C134 0.028(6) 0.066(9) 0.067(9) 0.030(7) -0.001(6) 0.004(6)
C135 0.026(6) 0.067(9) 0.052(7) 0.037(6) 0.004(5) 0.002(6)
C136 0.027(6) 0.063(8) 0.042(7) 0.027(6) 0.010(5) 0.003(6)
C211 0.028(6) 0.033(6) 0.026(5) -0.009(4) 0.002(4) -0.005(5)
C212 0.054(8) 0.061(9) 0.033(7) 0.011(5) -0.003(6) -0.008(7)
C213 0.064(9) 0.055(9) 0.052(8) 0.017(6) 0.003(7) 0.019(7)
C214 0.040(7) 0.068(9) 0.031(6) 0.000(5) 0.003(5) -0.031(6)
C221 0.027(5) 0.029(5) 0.029(5) 0.010(4) 0.006(4) 0.008(4)
C222 0.024(5) 0.044(7) 0.061(7) 0.004(6) 0.008(5) 0.005(5)
C223 0.028(6) 0.057(9) 0.114(12) 0.036(8) 0.027(7) 0.006(7)
C224 0.065(9) 0.071(10) 0.061(8) 0.040(7) 0.040(7) 0.047(8)
C225 0.068(9) 0.058(9) 0.047(8) 0.001(6) 0.023(7) 0.022(8)
C226 0.046(7) 0.044(7) 0.050(7) -0.005(5) 0.022(6) 0.007(6)
C231 0.027(5) 0.019(5) 0.036(6) 0.001(4) 0.006(4) 0.001(4)
C232 0.034(6) 0.030(6) 0.047(7) -0.013(5) -0.004(5) 0.003(5)
C233 0.063(8) 0.030(7) 0.057(8) 0.005(5) 0.005(6) -0.003(6)
C234 0.077(10) 0.043(8) 0.069(10) -0.027(7) 0.026(8) -0.011(7)
C235 0.096(11) 0.049(9) 0.042(8) -0.014(6) 0.005(7) -0.018(8)
C236 0.064(8) 0.038(7) 0.040(7) -0.002(5) -0.008(6) -0.002(6)
C311 0.023(5) 0.046(7) 0.029(6) -0.018(5) -0.006(4) 0.005(5)
C312 0.048(8) 0.064(9) 0.054(8) -0.034(7) -0.012(6) 0.012(7)
C313 0.040(7) 0.073(9) 0.030(6) -0.025(6) -0.008(5) 0.013(6)
C314 0.036(6) 0.052(8) 0.038(6) -0.021(5) -0.001(5) 0.013(5)
C321 0.019(5) 0.028(5) 0.031(5) -0.013(4) 0.002(4) 0.000(4)
C322 0.029(6) 0.057(8) 0.028(6) 0.005(5) 0.002(4) 0.017(5)
C323 0.033(6) 0.057(8) 0.043(7) -0.001(6) -0.008(5) 0.005(6)
C324 0.022(6) 0.037(7) 0.070(9) -0.001(6) 0.011(5) -0.004(5)
C325 0.034(7) 0.109(12) 0.043(8) -0.009(7) 0.017(6) 0.001(7)
C326 0.020(6) 0.125(13) 0.039(7) -0.007(7) -0.002(5) 0.012(7)
C331 0.026(6) 0.050(7) 0.035(6) -0.026(5) 0.005(4) -0.001(5)
C332 0.032(6) 0.072(9) 0.030(6) -0.007(5) 0.005(5) 0.004(6)
C333 0.042(8) 0.091(11) 0.037(7) 0.004(7) 0.008(5) -0.016(8)
C334 0.067(9) 0.062(9) 0.032(7) -0.013(6) 0.010(6) -0.024(8)
C335 0.060(9) 0.039(7) 0.063(9) -0.018(6) 0.018(7) -0.005(6)
C336 0.054(8) 0.049(8) 0.062(8) -0.025(6) 0.031(6) -0.009(7)
B1 0.013(8) 0.038(10) 0.039(10) 0.000 -0.010(6) 0.000
F11 0.106(6) 0.047(4) 0.043(4) 0.014(3) 0.018(4) 0.010(4)
F12 0.036(4) 0.085(6) 0.079(5) -0.026(4) 0.009(3) -0.017(4)

loop_
_atom_type_symbol
_atom_type_description
_atom_type_scat_dispersion_real
_atom_type_scat_dispersion_imag
_atom_type_scat_source
C C 0.0033 0.0016 'International Tables Vol C Tables 4.2.6.8 and 6.1.1.4'
H H 0.0000 0.0000 'International Tables Vol C Tables 4.2.6.8 and 6.1.1.4'
B B 0.0013 0.0007 'International Tables Vol C Tables 4.2.6.8 and 6.1.1.4'
F F 0.0171 0.0103 'International Tables Vol C Tables 4.2.6.8 and 6.1.1.4'
P P 0.1023 0.0942 'International Tables Vol C Tables 4.2.6.8 and 6.1.1.4'
S S 0.1246 0.1234 'International Tables Vol C Tables 4.2.6.8 and 6.1.1.4'
Ag Ag -0.8971 1.1015 'International Tables Vol C Tables 4.2.6.8 and 6.1.1.4'
Au Au -2.0133 8.8022 'International Tables Vol C Tables 4.2.6.8 and 6.1.1.4'
N N 0.0061 0.0033 'International Tables Vol C Tables 4.2.6.8 and 6.1.1.4'
O O 0.0106 0.0060 'International Tables Vol C Tables 4.2.6.8 and 6.1.1.4'

loop_
_geom_angle_atom_site_label_1
_geom_angle_atom_site_label_2
_geom_angle_atom_site_label_3
_geom_angle
_geom_angle_site_symmetry_1
_geom_angle_site_symmetry_3
P1 Au1 S1 173.07(8) . .
P1 Au1 Ag1 85.50(7) . .
S1 Au1 Ag1 89.75(6) . .
P1 Au1 Au1 102.01(6) . 2_755
S1 Au1 Au1 84.91(5) . 2_755
Ag1 Au1 Au1 136.80(2) . 2_755
P1 Au1 Au2 124.94(6) . .
S1 Au1 Au2 48.14(5) . .
Ag1 Au1 Au2 56.566(17) . .
Au1 Au1 Au2 133.051(14) 2_755 .
P1 Au1 Au3 133.06(7) . .
S1 Au1 Au3 46.19(5) . .
Ag1 Au1 Au3 56.459(19) . .
Au1 Au1 Au3 91.268(9) 2_755 .
Au2 Au1 Au3 58.176(12) . .
P2 Au2 S1 177.08(8) . .
P2 Au2 Ag1 86.19(6) . .
S1 Au2 Ag1 91.00(5) . .
P2 Au2 Au3 128.77(6) . .
S1 Au2 Au3 48.67(5) . .
Ag1 Au2 Au3 58.698(19) . .
P2 Au2 Au1 130.32(6) . .
S1 Au2 Au1 48.13(5) . .
Ag1 Au2 Au1 58.143(17) . .
Au3 Au2 Au1 62.948(11) . .
P3 Au3 S1 172.00(9) . .
P3 Au3 Ag1 90.76(8) . .
S1 Au3 Ag1 89.32(6) . .
P3 Au3 Au2 125.79(7) . .
S1 Au3 Au2 48.51(5) . .
Ag1 Au3 Au2 56.717(17) . .
P3 Au3 Au3 105.68(7) . 2_755
S1 Au3 Au3 79.50(5) . 2_755
Ag1 Au3 Au3 137.143(19) . 2_755
Au2 Au3 Au3 127.966(15) . 2_755
P3 Au3 Au1 138.87(8) . .
S1 Au3 Au1 46.02(5) . .
Ag1 Au3 Au1 56.096(18) . .
Au2 Au3 Au1 58.877(12) . .
Au3 Au3 Au1 88.532(9) 2_755 .
N11 Ag1 N31 103.2(3) . .
N11 Ag1 N21 99.0(3) . .
N31 Ag1 N21 99.5(3) . .
N11 Ag1 Au2 145.4(2) . .
N31 Ag1 Au2 110.3(2) . .
N21 Ag1 Au2 84.04(19) . .
N11 Ag1 Au1 81.7(2) . .
N31 Ag1 Au1 148.4(2) . .
N21 Ag1 Au1 110.7(2) . .
Au2 Ag1 Au1 65.291(18) . .
N11 Ag1 Au3 113.1(2) . .
N31 Ag1 Au3 82.2(2) . .
N21 Ag1 Au3 146.65(19) . .
Au2 Ag1 Au3 64.585(19) . .
Au1 Ag1 Au3 67.445(19) . .
C121 P1 C131 105.8(5) . .
C121 P1 C111 105.6(5) . .
C131 P1 C111 106.3(4) . .
C121 P1 Au1 117.4(3) . .
C131 P1 Au1 112.0(3) . .
C111 P1 Au1 109.1(3) . .
C231 P2 C221 109.1(5) . .
C231 P2 C211 103.4(4) . .
C221 P2 C211 105.1(4) . .
C231 P2 Au2 113.1(3) . .
C221 P2 Au2 114.3(3) . .
C211 P2 Au2 110.9(3) . .
C331 P3 C321 107.4(5) . .
C331 P3 C311 102.9(5) . .
C321 P3 C311 106.2(4) . .
C331 P3 Au3 110.5(3) . .
C321 P3 Au3 115.9(3) . .
C311 P3 Au3 113.0(3) . .
Au1 S1 Au2 83.73(7) . .
Au1 S1 Au3 87.80(7) . .
Au2 S1 Au3 82.82(7) . .
C111 N11 C114 116.3(9) . .
C111 N11 Ag1 126.9(7) . .
C114 N11 Ag1 116.8(8) . .
C111 N12 C112 115.6(11) . .
C211 N21 C214 115.8(9) . .
C211 N21 Ag1 124.9(7) . .
C214 N21 Ag1 118.9(7) . .
C213 N22 C211 113.7(10) . .
C311 N31 C314 115.5(8) . .
C311 N31 Ag1 130.7(6) . .
C314 N31 Ag1 113.6(7) . .
C311 N32 C312 116.1(10) . .
N11 C111 N12 126.4(10) . .
N11 C111 P1 116.0(7) . .
N12 C111 P1 117.6(8) . .
N12 C112 C113 122.6(11) . .
N12 C112 H11C 118.7 . .
C113 C112 H11C 118.7 . .
C112 C113 C114 116.8(12) . .
C112 C113 H11B 121.6 . .
C114 C113 H11B 121.6 . .
N11 C114 C113 122.3(13) . .
N11 C114 H11A 118.9 . .
C113 C114 H11A 118.9 . .
C126 C121 C122 118.0(10) . .
C126 C121 P1 122.9(8) . .
C122 C121 P1 119.1(9) . .
C123 C122 C121 122.4(12) . .
C123 C122 H12B 118.8 . .
C121 C122 H12B 118.8 . .
C122 C123 C124 118.4(11) . .
C122 C123 H12D 120.8 . .
C124 C123 H12D 120.8 . .
C125 C124 C123 120.3(11) . .
C125 C124 H12F 119.9 . .
C123 C124 H12F 119.9 . .
C126 C125 C124 119.0(13) . .
C126 C125 H12E 120.5 . .
C124 C125 H12E 120.5 . .
C121 C126 C125 121.9(11) . .
C121 C126 H12C 119.0 . .
C125 C126 H12C 119.0 . .
C136 C131 C132 119.3(9) . .
C136 C131 P1 120.3(7) . .
C132 C131 P1 120.0(7) . .
C131 C132 C133 120.9(10) . .
C131 C132 H13A 119.5 . .
C133 C132 H13A 119.5 . .
C134 C133 C132 118.9(10) . .
C134 C133 H13E 120.6 . .
C132 C133 H13E 120.6 . .
C133 C134 C135 121.0(11) . .
C133 C134 H13C 119.5 . .
C135 C134 H13C 119.5 . .
C136 C135 C134 120.3(10) . .
C136 C135 H13D 119.8 . .
C134 C135 H13D 119.8 . .
C135 C136 C131 119.6(10) . .
C135 C136 H13B 120.2 . .
C131 C136 H13B 120.2 . .
N21 C211 N22 127.4(9) . .
N21 C211 P2 115.7(7) . .
N22 C211 P2 116.7(7) . .
C213 C212 C214 116.2(11) . .
C213 C212 H21C 121.9 . .
C214 C212 H21C 121.9 . .
N22 C213 C212 124.6(11) . .
N22 C213 H21A 117.7 . .
C212 C213 H21A 117.7 . .
N21 C214 C212 122.3(11) . .
N21 C214 H21B 118.9 . .
C212 C214 H21B 118.9 . .
C226 C221 C222 120.4(9) . .
C226 C221 P2 118.4(8) . .
C222 C221 P2 121.2(8) . .
C221 C222 C223 120.0(11) . .
C221 C222 H22B 120.0 . .
C223 C222 H22B 120.0 . .
C224 C223 C222 117.7(12) . .
C224 C223 H22C 121.1 . .
C222 C223 H22C 121.1 . .
C225 C224 C223 122.0(11) . .
C225 C224 H22F 119.0 . .
C223 C224 H22F 119.0 . .
C224 C225 C226 119.5(12) . .
C224 C225 H22D 120.3 . .
C226 C225 H22D 120.3 . .
C221 C226 C225 120.3(12) . .
C221 C226 H22E 119.8 . .
C225 C226 H22E 119.8 . .
C232 C231 C236 120.0(9) . .
C232 C231 P2 120.0(8) . .
C236 C231 P2 119.9(7) . .
C231 C232 C233 120.2(10) . .
C231 C232 H23B 119.9 . .
C233 C232 H23B 119.9 . .
C234 C233 C232 120.1(11) . .
C234 C233 H23C 120.0 . .
C232 C233 H23C 120.0 . .
C233 C234 C235 120.0(11) . .
C233 C234 H23D 120.0 . .
C235 C234 H23D 120.0 . .
C234 C235 C236 121.7(12) . .
C234 C235 H23E 119.2 . .
C236 C235 H23E 119.2 . .
C235 C236 C231 118.1(11) . .
C235 C236 H23A 121.0 . .
C231 C236 H23A 121.0 . .
N32 C311 N31 126.4(9) . .
N32 C311 P3 116.4(9) . .
N31 C311 P3 117.2(7) . .
N32 C312 C313 123.9(11) . .
N32 C312 H31C 118.0 . .
C313 C312 H31C 118.0 . .
C312 C313 C314 117.0(11) . .
C312 C313 H31B 121.5 . .
C314 C313 H31B 121.5 . .
C313 C314 N31 121.0(11) . .
C313 C314 H31A 119.5 . .
N31 C314 H31A 119.5 . .
C326 C321 C322 119.1(9) . .
C326 C321 P3 123.0(8) . .
C322 C321 P3 117.9(7) . .
C321 C322 C323 120.7(9) . .
C321 C322 H32A 119.6 . .
C323 C322 H32A 119.6 . .
C322 C323 C324 119.4(10) . .
C322 C323 H32C 120.3 . .
C324 C323 H32C 120.3 . .
C325 C324 C323 120.4(11) . .
C325 C324 H32D 119.8 . .
C323 C324 H32D 119.8 . .
C324 C325 C326 120.7(11) . .
C324 C325 H32F 119.7 . .
C326 C325 H32F 119.7 . .
C321 C326 C325 119.7(10) . .
C321 C326 H32E 120.2 . .
C325 C326 H32E 120.2 . .
C336 C331 C332 115.5(11) . .
C336 C331 P3 125.0(8) . .
C332 C331 P3 119.6(9) . .
C333 C332 C331 122.2(12) . .
C333 C332 H33B 118.9 . .
C331 C332 H33B 118.9 . .
C332 C333 C334 120.3(12) . .
C332 C333 H33C 119.8 . .
C334 C333 H33C 119.8 . .
C333 C334 C335 119.6(13) . .
C333 C334 H33A 120.2 . .
C335 C334 H33A 120.2 . .
C336 C335 C334 120.0(13) . .
C336 C335 H33D 120.0 . .
C334 C335 H33D 120.0 . .
C335 C336 C331 122.3(11) . .
C335 C336 H33E 118.9 . .
C331 C336 H33E 118.9 . .
C1S O1S C1S 122.7(19) . 2_855
F12 B1 F12 111.2(14) . 2_855
F12 B1 F11 109.1(4) . 2_855
F12 B1 F11 110.0(5) 2_855 2_855
F12 B1 F11 110.0(5) . .
F12 B1 F11 109.1(4) 2_855 .
F11 B1 F11 107.6(13) 2_855 .
F23 B2 F23 152(3) . 2_655
F23 B2 F22 44.7(12) . .
F23 B2 F22 137.2(13) 2_655 .
F23 B2 F22 137.2(13) . 2_655
F23 B2 F22 44.7(12) 2_655 2_655
F22 B2 F22 175(2) . 2_655
F23 B2 F21 86.8(13) . 2_655
F23 B2 F21 114.5(15) 2_655 2_655
F22 B2 F21 101.7(12) . 2_655
F22 B2 F21 74.2(11) 2_655 2_655
F23 B2 F21 114.5(15) . .
F23 B2 F21 86.8(13) 2_655 .
F22 B2 F21 74.2(11) . .
F22 B2 F21 101.7(12) 2_655 .
F21 B2 F21 84.5(15) 2_655 .
F23 B2 F24 50.1(12) . .
F23 B2 F24 108.6(15) 2_655 .
F22 B2 F24 92.0(11) . .
F22 B2 F24 91.6(10) 2_655 .
F21 B2 F24 91.3(8) 2_655 .
F21 B2 F24 164.4(9) . .
F23 B2 F24 108.6(15) . 2_655
F23 B2 F24 50.1(12) 2_655 2_655
F22 B2 F24 91.6(10) . 2_655
F22 B2 F24 92.0(11) 2_655 2_655
F21 B2 F24 164.4(9) 2_655 2_655
F21 B2 F24 91.3(8) . 2_655
F24 B2 F24 96.4(15) . 2_655
F33 B3 F31 109.2(11) . .
F33 B3 F34 109.3(11) . .
F31 B3 F34 108.8(11) . .
F33 B3 F32 110.8(11) . .
F31 B3 F32 108.9(11) . .
F34 B3 F32 109.9(11) . .
F33' B3' F32' 110.9(11) . .
F33' B3' F31' 111.3(11) . .
F32' B3' F31' 108.2(11) . .
F33' B3' F34' 107.7(11) . .
F32' B3' F34' 109.2(11) . .
F31' B3' F34' 109.6(11) . .
B2 F21 F22 51.9(6) . .
F23 F22 B2 66.4(9) . .
F23 F22 F21 115.4(13) . .
B2 F22 F21 53.9(7) . .
F22 F23 F24 131.1(18) . .
F22 F23 B2 68.9(9) . .
F24 F23 B2 68.4(10) . .
F23 F24 B2 61.5(8) . .
B3 F31 O1W3 108.4(19) . .
O1W2 F31' B3' 146(2) . .

loop_
_geom_bond_atom_site_label_1
_geom_bond_atom_site_label_2
_geom_bond_distance
_geom_bond_site_symmetry_2
Au1 P1 2.266(2) .
Au1 S1 2.326(2) .
Au1 Ag1 2.9034(8) .
Au1 Au1 2.9759(7) 2_755
Au1 Au2 3.1053(5) .
Au1 Au3 3.2306(5) .
Au2 P2 2.265(2) .
Au2 S1 2.327(2) .
Au2 Ag1 2.8526(8) .
Au2 Au3 3.0821(5) .
Au3 P3 2.264(3) .
Au3 S1 2.333(2) .
Au3 Ag1 2.9157(9) .
Au3 Au3 3.1304(7) 2_755
Ag1 N11 2.345(8) .
Ag1 N31 2.368(9) .
Ag1 N21 2.391(9) .
P1 C121 1.815(10) .
P1 C131 1.818(9) .
P1 C111 1.841(10) .
P2 C231 1.804(9) .
P2 C221 1.810(9) .
P2 C211 1.835(10) .
P3 C331 1.789(12) .
P3 C321 1.808(9) .
P3 C311 1.834(10) .
N11 C111 1.318(13) .
N11 C114 1.319(13) .
N12 C111 1.331(11) .
N12 C112 1.336(15) .
N21 C211 1.329(12) .
N21 C214 1.335(13) .
N22 C213 1.330(14) .
N22 C211 1.335(12) .
N31 C311 1.328(13) .
N31 C314 1.377(12) .
N32 C311 1.309(12) .
N32 C312 1.328(14) .
C1S O1S 1.454(17) .
C112 C113 1.348(19) .
C112 H11C 0.9500 .
C113 C114 1.379(16) .
C113 H11B 0.9500 .
C114 H11A 0.9500 .
C121 C126 1.354(15) .
C121 C122 1.377(13) .
C122 C123 1.345(15) .
C122 H12B 0.9500 .
C123 C124 1.393(18) .
C123 H12D 0.9500 .
C124 C125 1.373(16) .
C124 H12F 0.9500 .
C125 C126 1.364(15) .
C125 H12E 0.9500 .
C126 H12C 0.9500 .
C131 C136 1.381(13) .
C131 C132 1.381(13) .
C132 C133 1.389(14) .
C132 H13A 0.9500 .
C133 C134 1.354(15) .
C133 H13E 0.9500 .
C134 C135 1.379(15) .
C134 H13C 0.9500 .
C135 C136 1.376(14) .
C135 H13D 0.9500 .
C136 H13B 0.9500 .
C212 C213 1.363(16) .
C212 C214 1.367(16) .
C212 H21C 0.9500 .
C213 H21A 0.9500 .
C214 H21B 0.9500 .
C221 C226 1.363(14) .
C221 C222 1.363(13) .
C222 C223 1.406(15) .
C222 H22B 0.9500 .
C223 C224 1.371(18) .
C223 H22C 0.9500 .
C224 C225 1.352(18) .
C224 H22F 0.9500 .
C225 C226 1.373(15) .
C225 H22D 0.9500 .
C226 H22E 0.9500 .
C231 C232 1.350(13) .
C231 C236 1.399(13) .
C232 C233 1.396(14) .
C232 H23B 0.9500 .
C233 C234 1.350(16) .
C233 H23C 0.9500 .
C234 C235 1.351(18) .
C234 H23D 0.9500 .
C235 C236 1.382(15) .
C235 H23E 0.9500 .
C236 H23A 0.9500 .
C312 C313 1.342(16) .
C312 H31C 0.9500 .
C313 C314 1.365(14) .
C313 H31B 0.9500 .
C314 H31A 0.9500 .
C321 C326 1.366(14) .
C321 C322 1.371(12) .
C322 C323 1.376(14) .
C322 H32A 0.9500 .
C323 C324 1.376(15) .
C323 H32C 0.9500 .
C324 C325 1.330(15) .
C324 H32D 0.9500 .
C325 C326 1.397(14) .
C325 H32F 0.9500 .
C326 H32E 0.9500 .
C331 C336 1.385(15) .
C331 C332 1.425(14) .
C332 C333 1.339(16) .
C332 H33B 0.9500 .
C333 C334 1.370(17) .
C333 H33C 0.9500 .
C334 C335 1.378(16) .
C334 H33A 0.9500 .
C335 C336 1.363(16) .
C335 H33D 0.9500 .
C336 H33E 0.9500 .
O1S C1S 1.454(17) 2_855
O1W1 O1W1 1.24(4) 2_854
O1W2 F31' 1.03(2) .
O1W3 F31 1.56(4) .
B1 F12 1.348(11) .
B1 F12 1.348(11) 2_855
B1 F11 1.394(12) 2_855
B1 F11 1.394(12) .
B2 F23 1.328(9) .
B2 F23 1.328(9) 2_655
B2 F22 1.353(9) .
B2 F22 1.353(9) 2_655
B2 F21 1.389(9) 2_655
B2 F21 1.389(9) .
B2 F24 1.406(9) .
B2 F24 1.406(9) 2_655
B3 F33 1.351(10) .
B3 F31 1.355(10) .
B3 F34 1.356(10) .
B3 F32 1.358(10) .
B3' F33' 1.349(10) .
B3' F32' 1.356(10) .
B3' F31' 1.356(10) .
B3' F34' 1.361(10) .
F21 F22 1.65(2) .
F22 F23 1.02(3) .
F23 F24 1.16(3) .
